data_7704437
loop_
_publ_author_name
'Elsberg, Josiah G. D.'
'Peterson, Austin'
'Fuller, Amy L.'
'Berreau, Lisa M.'

_publ_section_title
;
 N<sub>3</sub>-Ligated nickel(ii) diketonate complexes: synthesis,
 characterization and evaluation of O<sub>2</sub> reactivity.
;
_journal_issue 22
_journal_name_full 'Dalton transactions (Cambridge, England : 2003)'
_journal_page_first 7564
_journal_page_last 7575
_journal_paper_doi 10.1039/d0dt01338b
_journal_volume 49
_journal_year 2020
_chemical_formula_moiety 'C26 H32 N3 Ni O3, Cl O4'
_chemical_formula_sum 'C26 H32 Cl N3 Ni O7'
_chemical_formula_weight 592.70
_chemical_name_systematic '[(TERPY)NiTbutyl-diketonate]ClO4'
_space_group_crystal_system triclinic
_space_group_IT_number 2
_space_group_name_Hall '-P 1'
_space_group_name_H-M_alt 'P -1'
_atom_sites_solution_hydrogens mixed
_audit_creation_date 2020-03-24
_audit_creation_method
;
Olex2 1.3
(compiled 2020.02.04 svn.rd84adfe8 for OlexSys, GUI svn.r6032)
;
_audit_update_record
;
2020-03-24 deposited with the CCDC.	2020-05-19 downloaded from the CCDC.
;
_cell_angle_alpha 110.337(3)
_cell_angle_beta 91.439(2)
_cell_angle_gamma 113.304(3)
_cell_formula_units_Z 2
_cell_length_a 9.9556(2)
_cell_length_b 11.6346(4)
_cell_length_c 14.2457(4)
_cell_measurement_reflns_used 10275
_cell_measurement_temperature 102(3)
_cell_measurement_theta_max 30.3610
_cell_measurement_theta_min 2.0780
_cell_volume 1395.43(9)
_computing_cell_refinement 'CrysAlisPro 1.171.40.45a (Rigaku OD, 2019)'
_computing_data_collection 'CrysAlisPro 1.171.40.45a (Rigaku OD, 2019)'
_computing_data_reduction 'CrysAlisPro 1.171.40.45a (Rigaku OD, 2019)'
_computing_molecular_graphics 'Olex2 1.3 (Dolomanov et al., 2009)'
_computing_publication_material 'Olex2 1.3 (Dolomanov et al., 2009)'
_computing_structure_refinement 'SHELXL 2018/3 (Sheldrick, 2015)'
_diffrn_ambient_environment N~2~
_diffrn_ambient_temperature 102(3)
_diffrn_detector 'CCD plate'
_diffrn_detector_area_resol_mean 10.0000
_diffrn_measured_fraction_theta_full 0.993
_diffrn_measured_fraction_theta_max 0.940
_diffrn_measurement_details
;
List of Runs (angles in degrees, time in seconds):

  # Type    Start    End  Width  t~exp~   \w     \q     \k     \f   Frames
#--------------------------------------------------------------------------
  1  \w    -72.00 -23.00   0.50    3.45    --   20.00  54.00  30.00   98
  2  \w      0.00  38.00   0.50    3.45    --   20.00  54.00 150.00   76
  3  \w    -71.00  69.00   0.50    3.45    --   20.00  54.00 -30.00  280
  4  \w     75.00 110.00   0.50    3.45    --   20.00  54.00 -30.00   70
  5  \w    -72.00 -46.00   0.50    3.45    --   20.00  54.00-150.00   52
  6  \w    -28.00 110.00   0.50    3.45    --   20.00  54.00-150.00  276
  7  \w    -68.00 -40.00   0.50    3.45    --   20.00  54.00   0.00   56
  8  \w     -4.00  31.00   0.50    3.45    --   20.00  54.00   0.00   70
  9  \w     58.00  99.00   0.50    3.45    --   20.00  54.00   0.00   82
 10  \w    -72.00 -43.00   0.50    3.45    --   20.00  54.00-120.00   58
 11  \w      5.00 100.00   0.50    3.45    --   20.00  54.00-120.00  190
 12  \w    -74.00 -46.00   0.50    3.45    --   20.00  54.00 120.00   56
 13  \w     -1.00  24.00   0.50    3.45    --   20.00  54.00 120.00   50
 14  \w     35.00  60.00   0.50    3.45    --   20.00  54.00 120.00   50
 15  \w     85.00 110.00   0.50    3.45    --   20.00  54.00 120.00   50
 16  \w    -26.00  -1.00   0.50    3.45    --   20.00  54.00  60.00   50
 17  \w    -63.00 -36.00   0.50    3.45    --   20.00  54.00  54.96   54
 18  \w     -5.00  20.00   0.50    3.45    --   20.00  54.00  54.96   50
 19  \w     52.00  78.00   0.50    3.45    --   20.00  54.00  54.96   52
 20  \w    -64.00  82.00   0.50    3.45    --   20.00  54.00 -90.00  292
;
_diffrn_measurement_device 'two-circle diffractometer'
_diffrn_measurement_device_type 'XtaLAB Mini II'
_diffrn_measurement_method '\w scans'
_diffrn_orient_matrix_type 'CrysAlisPro convention (1999,Acta A55,543-557)'
_diffrn_orient_matrix_UB_11 0.0115902000
_diffrn_orient_matrix_UB_12 0.0577074000
_diffrn_orient_matrix_UB_13 -0.0111528000
_diffrn_orient_matrix_UB_21 -0.0385521000
_diffrn_orient_matrix_UB_22 0.0205665000
_diffrn_orient_matrix_UB_23 0.0389200000
_diffrn_orient_matrix_UB_31 0.0679687000
_diffrn_orient_matrix_UB_32 0.0379539000
_diffrn_orient_matrix_UB_33 0.0358436000
_diffrn_radiation_monochromator graphite
_diffrn_radiation_probe x-ray
_diffrn_radiation_type 'Mo K\a'
_diffrn_radiation_wavelength 0.71073
_diffrn_reflns_av_R_equivalents 0.0289
_diffrn_reflns_av_unetI/netI 0.0381
_diffrn_reflns_Laue_measured_fraction_full 0.993
_diffrn_reflns_Laue_measured_fraction_max 0.940
_diffrn_reflns_limit_h_max 14
_diffrn_reflns_limit_h_min -14
_diffrn_reflns_limit_k_max 16
_diffrn_reflns_limit_k_min -16
_diffrn_reflns_limit_l_max 20
_diffrn_reflns_limit_l_min -20
_diffrn_reflns_number 25025
_diffrn_reflns_point_group_measured_fraction_full 0.993
_diffrn_reflns_point_group_measured_fraction_max 0.940
_diffrn_reflns_theta_full 25.242
_diffrn_reflns_theta_max 30.608
_diffrn_reflns_theta_min 2.268
_diffrn_source 'fine-focus sealed X-ray tube'
_diffrn_source_type 'Rigaku (Mo) X-ray Source'
_exptl_absorpt_coefficient_mu 0.839
_exptl_absorpt_correction_T_max 0.947
_exptl_absorpt_correction_T_min 0.828
_exptl_absorpt_correction_type gaussian
_exptl_absorpt_process_details
;
CrysAlisPro 1.171.40.45a (Rigaku Oxford Diffraction, 2019)
Numerical absorption correction based on gaussian integration over
			a multifaceted crystal model
Empirical absorption correction using spherical harmonics,
 implemented in SCALE3 ABSPACK scaling algorithm.
;
_exptl_crystal_colour 'clear green'
_exptl_crystal_colour_lustre clear
_exptl_crystal_colour_primary green
_exptl_crystal_density_diffrn 1.411
_exptl_crystal_description prism
_exptl_crystal_F_000 620
_exptl_crystal_preparation 'See Literature'
_exptl_crystal_recrystallization_method 'Crystallized in CH2Cl2 w one drop CH3CN and EtO2'
_exptl_crystal_size_max 0.369
_exptl_crystal_size_mid 0.229
_exptl_crystal_size_min 0.181
_refine_diff_density_max 0.413
_refine_diff_density_min -0.536
_refine_diff_density_rms 0.066
_refine_ls_extinction_method none
_refine_ls_goodness_of_fit_ref 1.053
_refine_ls_hydrogen_treatment mixed
_refine_ls_matrix_type full
_refine_ls_number_parameters 355
_refine_ls_number_reflns 8096
_refine_ls_number_restraints 0
_refine_ls_restrained_S_all 1.053
_refine_ls_R_factor_all 0.0434
_refine_ls_R_factor_gt 0.0329
_refine_ls_shift/su_max 0.002
_refine_ls_shift/su_mean 0.000
_refine_ls_structure_factor_coef Fsqd
_refine_ls_weighting_details 'w=1/[\s^2^(Fo^2^)+(0.0338P)^2^+0.5155P] where P=(Fo^2^+2Fc^2^)/3'
_refine_ls_weighting_scheme calc
_refine_ls_wR_factor_gt 0.0774
_refine_ls_wR_factor_ref 0.0812
_reflns_Friedel_coverage 0.000
_reflns_number_gt 6744
_reflns_number_total 8096
_reflns_threshold_expression 'I > 2\s(I)'
_cod_data_source_file d0dt01338b2.cif
_cod_data_source_block usu_terpy_ni_tbutyl
_cod_depositor_comments 'Adding full bibliography for 7704434--7704437.cif.'
_cod_original_cell_volume 1395.42(8)
_cod_database_code 7704437
_shelx_shelxl_version_number 2018/3
_chemical_oxdiff_formula 'Ni1 C26 H32 Cl1 O7 N3'
_shelx_space_group_comment
;
The symmetry employed for this shelxl refinement is uniquely defined
by the following loop, which should always be used as a source of
symmetry information in preference to the above space-group names.
They are only intended as comments.
;
_reflns_odcompleteness_completeness 99.21
_reflns_odcompleteness_iscentric 1
_reflns_odcompleteness_theta 26.32
_olex2_refinement_description
;
1. Fixed Uiso
 At 1.2 times of:
  All C(H) groups
 At 1.5 times of:
  All C(H,H,H) groups, All O(H,H) groups
2.a Aromatic/amide H refined with riding coordinates:
 C2(H2), C3(H3), C4(H4), C7(H7), C8(H8), C9(H9), C10(H10), C12(H12), C13(H13),
 C14(H14), C15(H15), C21(H21)
2.b Idealised Me refined as rotating group:
 C18(H18a,H18b,H18c), C19(H19a,H19b,H19c), C20(H20a,H20b,H20c), C24(H24a,H24b,
 H24c), C25(H25a,H25b,H25c), C26(H26a,H26b,H26c)
;
_olex2_exptl_crystal_mounting_method 'Mounted on a loop with paratone oil'
_olex2_submission_original_sample_id USU_TERPY_Ni_Tbutyl
_olex2_submission_special_instructions 'No special instructions were received'
_oxdiff_exptl_absorpt_empirical_details
;
Empirical correction (ABSPACK) includes:
- Absorption correction using spherical harmonics
- Frame scaling
;
_oxdiff_exptl_absorpt_empirical_full_max 1.093
_oxdiff_exptl_absorpt_empirical_full_min 0.940

loop_
_space_group_symop_operation_xyz
'x, y, z'
'-x, -y, -z'

loop_
_atom_site_label
_atom_site_type_symbol
_atom_site_fract_x
_atom_site_fract_y
_atom_site_fract_z
_atom_site_U_iso_or_equiv
_atom_site_adp_type
_atom_site_occupancy
_atom_site_site_symmetry_order
_atom_site_calc_flag
_atom_site_refinement_flags_posn
_atom_site_refinement_flags_adp
_atom_site_refinement_flags_occupancy
_atom_site_disorder_assembly
_atom_site_disorder_group
Ni1 Ni 0.78624(2) 0.56368(2) 0.71529(2) 0.01092(5) Uani 1 1 d . . . . .
O1 O 0.90305(12) 0.64117(11) 0.85660(8) 0.0153(2) Uani 1 1 d . . . . .
O2 O 0.66573(11) 0.66561(10) 0.76239(8) 0.0141(2) Uani 1 1 d . . . . .
O7 O 0.66416(12) 0.49864(11) 0.56619(8) 0.0137(2) Uani 1 1 d . . . . .
H7A H 0.659(2) 0.565(2) 0.5647(14) 0.020 Uiso 1 1 d . U . . .
H7B H 0.584(2) 0.442(2) 0.5550(14) 0.020 Uiso 1 1 d . U . . .
N1 N 0.89600(13) 0.44958(12) 0.66529(9) 0.0118(2) Uani 1 1 d . . . . .
N2 N 0.96638(13) 0.69136(12) 0.67176(9) 0.0124(2) Uani 1 1 d . . . . .
N3 N 0.64810(14) 0.38339(12) 0.73151(9) 0.0136(2) Uani 1 1 d . . . . .
C1 C 0.84382(16) 0.32634(14) 0.66986(11) 0.0129(3) Uani 1 1 d . . . . .
C2 C 0.92204(17) 0.24745(15) 0.64140(11) 0.0163(3) Uani 1 1 d . . . . .
H2 H 0.886311 0.162034 0.644252 0.020 Uiso 1 1 calc R U . . .
C3 C 1.05496(17) 0.29970(16) 0.60861(11) 0.0176(3) Uani 1 1 d . . . . .
H3 H 1.109334 0.248918 0.589502 0.021 Uiso 1 1 calc R U . . .
C4 C 1.10726(17) 0.42697(15) 0.60414(11) 0.0159(3) Uani 1 1 d . . . . .
H4 H 1.195746 0.461953 0.581688 0.019 Uiso 1 1 calc R U . . .
C5 C 1.02402(16) 0.50098(14) 0.63408(10) 0.0123(3) Uani 1 1 d . . . . .
C6 C 1.06346(16) 0.63930(14) 0.63606(10) 0.0126(3) Uani 1 1 d . . . . .
C7 C 1.18834(16) 0.71055(15) 0.60334(11) 0.0155(3) Uani 1 1 d . . . . .
H7 H 1.254314 0.673517 0.579653 0.019 Uiso 1 1 calc R U . . .
C8 C 1.21265(17) 0.83799(16) 0.60671(11) 0.0179(3) Uani 1 1 d . . . . .
H8 H 1.294924 0.887182 0.584613 0.021 Uiso 1 1 calc R U . . .
C9 C 1.11349(17) 0.89135(16) 0.64323(12) 0.0174(3) Uani 1 1 d . . . . .
H9 H 1.128263 0.976745 0.646263 0.021 Uiso 1 1 calc R U . . .
C10 C 0.99167(17) 0.81496(15) 0.67521(11) 0.0151(3) Uani 1 1 d . . . . .
H10 H 0.925129 0.850791 0.699940 0.018 Uiso 1 1 calc R U . . .
C11 C 0.70225(16) 0.28910(14) 0.70871(11) 0.0133(3) Uani 1 1 d . . . . .
C12 C 0.63092(17) 0.16833(15) 0.72234(11) 0.0163(3) Uani 1 1 d . . . . .
H12 H 0.669562 0.104446 0.705708 0.020 Uiso 1 1 calc R U . . .
C13 C 0.50070(18) 0.14481(16) 0.76132(12) 0.0189(3) Uani 1 1 d . . . . .
H13 H 0.451173 0.064951 0.771698 0.023 Uiso 1 1 calc R U . . .
C14 C 0.44522(17) 0.24108(16) 0.78461(12) 0.0195(3) Uani 1 1 d . . . . .
H14 H 0.358042 0.226960 0.810751 0.023 Uiso 1 1 calc R U . . .
C15 C 0.52170(17) 0.35893(16) 0.76833(12) 0.0171(3) Uani 1 1 d . . . . .
H15 H 0.483940 0.423382 0.783503 0.021 Uiso 1 1 calc R U . . .
C16 C 0.87534(16) 0.71187(14) 0.93656(11) 0.0130(3) Uani 1 1 d . . . . .
C17 C 0.97287(18) 0.74656(16) 1.03681(11) 0.0178(3) Uani 1 1 d . . . . .
C18 C 1.1248(2) 0.7515(2) 1.01629(14) 0.0307(4) Uani 1 1 d . . . . .
H18A H 1.111251 0.666362 0.964818 0.046 Uiso 1 1 calc R U . . .
H18B H 1.183962 0.768000 1.077904 0.046 Uiso 1 1 calc R U . . .
H18C H 1.174571 0.823297 0.993264 0.046 Uiso 1 1 calc R U . . .
C19 C 0.99749(19) 0.88304(18) 1.11996(12) 0.0245(4) Uani 1 1 d . . . . .
H19A H 1.037045 0.953416 1.094174 0.037 Uiso 1 1 calc R U . . .
H19B H 1.066494 0.903372 1.178149 0.037 Uiso 1 1 calc R U . . .
H19C H 0.904334 0.877720 1.139570 0.037 Uiso 1 1 calc R U . . .
C20 C 0.8918(2) 0.6313(2) 1.07268(14) 0.0342(4) Uani 1 1 d . . . . .
H20A H 0.798204 0.630750 1.087755 0.051 Uiso 1 1 calc R U . . .
H20B H 0.951901 0.645005 1.132867 0.051 Uiso 1 1 calc R U . . .
H20C H 0.874695 0.545903 1.019882 0.051 Uiso 1 1 calc R U . . .
C21 C 0.75918(17) 0.75257(16) 0.93932(11) 0.0174(3) Uani 1 1 d . . . . .
H21 H 0.746957 0.801273 1.003155 0.021 Uiso 1 1 calc R U . . .
C22 C 0.66098(16) 0.72645(14) 0.85506(11) 0.0123(3) Uani 1 1 d . . . . .
C23 C 0.53240(16) 0.76942(15) 0.86893(11) 0.0144(3) Uani 1 1 d . . . . .
C24 C 0.5461(2) 0.86090(19) 0.81061(14) 0.0254(4) Uani 1 1 d . . . . .
H24A H 0.637151 0.942477 0.839971 0.038 Uiso 1 1 calc R U . . .
H24B H 0.463169 0.883783 0.814882 0.038 Uiso 1 1 calc R U . . .
H24C H 0.546608 0.813773 0.740427 0.038 Uiso 1 1 calc R U . . .
C25 C 0.5294(2) 0.84368(19) 0.98014(12) 0.0253(4) Uani 1 1 d . . . . .
H25A H 0.517777 0.785381 1.016256 0.038 Uiso 1 1 calc R U . . .
H25B H 0.447578 0.868006 0.983483 0.038 Uiso 1 1 calc R U . . .
H25C H 0.621095 0.924375 1.010636 0.038 Uiso 1 1 calc R U . . .
C26 C 0.38590(18) 0.64045(18) 0.82210(15) 0.0266(4) Uani 1 1 d . . . . .
H26A H 0.387251 0.591543 0.752496 0.040 Uiso 1 1 calc R U . . .
H26B H 0.304140 0.664838 0.824536 0.040 Uiso 1 1 calc R U . . .
H26C H 0.374525 0.584160 0.859915 0.040 Uiso 1 1 calc R U . . .
Cl1 Cl 0.34196(4) 0.16538(3) 0.47535(3) 0.01395(7) Uani 1 1 d . . . . .
O3 O 0.35837(13) 0.30438(11) 0.50346(9) 0.0201(2) Uani 1 1 d . . . . .
O4 O 0.48690(13) 0.16786(13) 0.47643(11) 0.0324(3) Uani 1 1 d . . . . .
O5 O 0.25212(14) 0.08307(12) 0.37513(9) 0.0237(3) Uani 1 1 d . . . . .
O6 O 0.27086(15) 0.11416(13) 0.54740(10) 0.0299(3) Uani 1 1 d . . . . .

loop_
_atom_site_aniso_label
_atom_site_aniso_U_11
_atom_site_aniso_U_22
_atom_site_aniso_U_33
_atom_site_aniso_U_23
_atom_site_aniso_U_13
_atom_site_aniso_U_12
Ni1 0.01064(9) 0.01195(9) 0.01052(9) 0.00400(7) 0.00340(7) 0.00546(7)
O1 0.0153(5) 0.0190(5) 0.0125(5) 0.0037(4) 0.0030(4) 0.0103(4)
O2 0.0150(5) 0.0165(5) 0.0121(5) 0.0045(4) 0.0034(4) 0.0089(4)
O7 0.0127(5) 0.0122(5) 0.0147(5) 0.0053(4) 0.0018(4) 0.0041(4)
N1 0.0125(6) 0.0131(6) 0.0095(5) 0.0039(4) 0.0024(5) 0.0056(5)
N2 0.0112(5) 0.0125(6) 0.0112(5) 0.0027(4) 0.0022(5) 0.0046(5)
N3 0.0134(6) 0.0151(6) 0.0128(6) 0.0058(5) 0.0045(5) 0.0063(5)
C1 0.0144(7) 0.0144(7) 0.0098(6) 0.0043(5) 0.0020(5) 0.0067(6)
C2 0.0205(7) 0.0142(7) 0.0154(7) 0.0046(6) 0.0035(6) 0.0096(6)
C3 0.0190(7) 0.0209(7) 0.0160(7) 0.0045(6) 0.0047(6) 0.0140(6)
C4 0.0133(7) 0.0199(7) 0.0138(7) 0.0047(6) 0.0035(6) 0.0080(6)
C5 0.0117(6) 0.0150(7) 0.0089(6) 0.0029(5) 0.0019(5) 0.0058(5)
C6 0.0110(6) 0.0150(7) 0.0095(6) 0.0028(5) 0.0006(5) 0.0053(5)
C7 0.0120(6) 0.0187(7) 0.0134(7) 0.0049(6) 0.0034(5) 0.0055(6)
C8 0.0145(7) 0.0185(7) 0.0163(7) 0.0064(6) 0.0040(6) 0.0030(6)
C9 0.0182(7) 0.0142(7) 0.0178(7) 0.0063(6) 0.0037(6) 0.0050(6)
C10 0.0148(7) 0.0142(7) 0.0151(7) 0.0046(5) 0.0039(6) 0.0059(6)
C11 0.0141(7) 0.0137(6) 0.0114(6) 0.0045(5) 0.0020(5) 0.0056(5)
C12 0.0205(7) 0.0148(7) 0.0142(7) 0.0058(6) 0.0032(6) 0.0082(6)
C13 0.0202(8) 0.0168(7) 0.0185(7) 0.0095(6) 0.0040(6) 0.0045(6)
C14 0.0162(7) 0.0218(8) 0.0222(8) 0.0122(6) 0.0081(6) 0.0063(6)
C15 0.0158(7) 0.0195(7) 0.0189(7) 0.0086(6) 0.0074(6) 0.0091(6)
C16 0.0123(6) 0.0129(6) 0.0124(6) 0.0052(5) 0.0022(5) 0.0041(5)
C17 0.0190(7) 0.0215(8) 0.0125(7) 0.0031(6) 0.0003(6) 0.0114(6)
C18 0.0224(9) 0.0440(11) 0.0220(9) 0.0009(8) -0.0039(7) 0.0215(8)
C19 0.0223(8) 0.0291(9) 0.0157(7) -0.0003(7) -0.0023(6) 0.0129(7)
C20 0.0461(12) 0.0332(10) 0.0231(9) 0.0149(8) -0.0020(8) 0.0139(9)
C21 0.0183(7) 0.0233(8) 0.0116(7) 0.0034(6) 0.0034(6) 0.0130(6)
C22 0.0127(6) 0.0113(6) 0.0144(6) 0.0059(5) 0.0050(5) 0.0057(5)
C23 0.0138(7) 0.0175(7) 0.0145(7) 0.0062(6) 0.0047(6) 0.0093(6)
C24 0.0291(9) 0.0326(9) 0.0315(9) 0.0204(8) 0.0139(8) 0.0225(8)
C25 0.0268(9) 0.0373(10) 0.0189(8) 0.0064(7) 0.0071(7) 0.0241(8)
C26 0.0134(7) 0.0233(8) 0.0380(10) 0.0064(7) 0.0040(7) 0.0080(7)
Cl1 0.01350(16) 0.01298(15) 0.01689(16) 0.00702(13) 0.00447(13) 0.00605(13)
O3 0.0220(6) 0.0118(5) 0.0267(6) 0.0077(4) 0.0055(5) 0.0073(4)
O4 0.0168(6) 0.0323(7) 0.0477(8) 0.0102(6) 0.0048(6) 0.0148(5)
O5 0.0288(6) 0.0201(6) 0.0182(6) 0.0037(5) -0.0032(5) 0.0102(5)
O6 0.0439(8) 0.0256(6) 0.0275(7) 0.0192(5) 0.0172(6) 0.0138(6)

loop_
_atom_type_symbol
_atom_type_description
_atom_type_scat_dispersion_real
_atom_type_scat_dispersion_imag
_atom_type_scat_source
C C 0.0033 0.0016 'International Tables Vol C Tables 4.2.6.8 and 6.1.1.4'
H H 0.0000 0.0000 'International Tables Vol C Tables 4.2.6.8 and 6.1.1.4'
N N 0.0061 0.0033 'International Tables Vol C Tables 4.2.6.8 and 6.1.1.4'
O O 0.0106 0.0060 'International Tables Vol C Tables 4.2.6.8 and 6.1.1.4'
Cl Cl 0.1484 0.1585 'International Tables Vol C Tables 4.2.6.8 and 6.1.1.4'
Ni Ni 0.3393 1.1124 'International Tables Vol C Tables 4.2.6.8 and 6.1.1.4'

loop_
_exptl_crystal_face_index_h
_exptl_crystal_face_index_k
_exptl_crystal_face_index_l
_exptl_crystal_face_perp_dist
0 -15 5 0.1462
-7 -7 -4 0.1073
-10 0 -10 0.0928
-9 13 -14 0.1594
3 12 -1 0.1180
9 4 7 0.0823
7 0 14 0.1002
-6 -1 18 0.0955
-13 0 0 0.0889
-2 0 -18 0.0750
3 0 -19 0.0845
13 0 -6 0.1205
2 -7 20 0.1225
1 8 -20 0.1042
4 -12 17 0.1475
4 13 -10 0.1206
10 -13 11 0.1824
0 -14 0 0.1350
13 -11 -2 0.1647
0 -8 -11 0.1131
-5 -4 19 0.1111
11 0 6 0.1017
-6 3 17 0.0932
-10 14 2 0.1569
13 -4 -9 0.1290
7 -4 -16 0.1095
14 -4 0 0.1120
12 -3 9 0.1118
0 -2 19 0.1005
0 10 9 0.1086
10 -3 12 0.1048

loop_
_geom_angle_atom_site_label_1
_geom_angle_atom_site_label_2
_geom_angle_atom_site_label_3
_geom_angle
_geom_angle_site_symmetry_1
_geom_angle_site_symmetry_3
_geom_angle_publ_flag
O1 Ni1 O7 174.93(4) . . ?
O1 Ni1 N2 90.88(5) . . ?
O1 Ni1 N3 91.52(5) . . ?
O2 Ni1 O1 91.33(4) . . ?
O2 Ni1 O7 85.19(4) . . ?
O2 Ni1 N1 176.30(5) . . ?
O2 Ni1 N2 105.13(5) . . ?
O2 Ni1 N3 98.43(5) . . ?
N1 Ni1 O1 90.31(4) . . ?
N1 Ni1 O7 93.38(4) . . ?
N1 Ni1 N2 78.16(5) . . ?
N1 Ni1 N3 78.21(5) . . ?
N2 Ni1 O7 86.49(4) . . ?
N2 Ni1 N3 156.26(5) . . ?
N3 Ni1 O7 92.63(5) . . ?
C16 O1 Ni1 125.89(9) . . ?
C22 O2 Ni1 125.70(9) . . ?
Ni1 O7 H7A 104.9(14) . . ?
Ni1 O7 H7B 114.1(14) . . ?
H7A O7 H7B 108.2(19) . . ?
C1 N1 Ni1 118.95(9) . . ?
C5 N1 Ni1 119.20(10) . . ?
C5 N1 C1 121.72(12) . . ?
C6 N2 Ni1 114.57(9) . . ?
C10 N2 Ni1 126.59(10) . . ?
C10 N2 C6 118.84(12) . . ?
C11 N3 Ni1 114.36(9) . . ?
C15 N3 Ni1 126.67(10) . . ?
C15 N3 C11 118.77(13) . . ?
N1 C1 C2 120.54(13) . . ?
N1 C1 C11 113.51(12) . . ?
C2 C1 C11 125.94(13) . . ?
C1 C2 H2 120.9 . . ?
C3 C2 C1 118.23(14) . . ?
C3 C2 H2 120.9 . . ?
C2 C3 H3 119.7 . . ?
C4 C3 C2 120.58(13) . . ?
C4 C3 H3 119.7 . . ?
C3 C4 H4 120.8 . . ?
C3 C4 C5 118.35(14) . . ?
C5 C4 H4 120.8 . . ?
N1 C5 C4 120.58(13) . . ?
N1 C5 C6 113.46(12) . . ?
C4 C5 C6 125.96(13) . . ?
N2 C6 C5 114.53(12) . . ?
N2 C6 C7 121.85(13) . . ?
C7 C6 C5 123.62(13) . . ?
C6 C7 H7 120.6 . . ?
C8 C7 C6 118.71(14) . . ?
C8 C7 H7 120.6 . . ?
C7 C8 H8 120.3 . . ?
C9 C8 C7 119.49(14) . . ?
C9 C8 H8 120.3 . . ?
C8 C9 H9 120.6 . . ?
C8 C9 C10 118.71(14) . . ?
C10 C9 H9 120.6 . . ?
N2 C10 C9 122.39(14) . . ?
N2 C10 H10 118.8 . . ?
C9 C10 H10 118.8 . . ?
N3 C11 C1 114.76(12) . . ?
N3 C11 C12 122.01(13) . . ?
C12 C11 C1 123.23(13) . . ?
C11 C12 H12 120.7 . . ?
C11 C12 C13 118.60(14) . . ?
C13 C12 H12 120.7 . . ?
C12 C13 H13 120.3 . . ?
C14 C13 C12 119.44(14) . . ?
C14 C13 H13 120.3 . . ?
C13 C14 H14 120.6 . . ?
C13 C14 C15 118.84(14) . . ?
C15 C14 H14 120.6 . . ?
N3 C15 C14 122.34(14) . . ?
N3 C15 H15 118.8 . . ?
C14 C15 H15 118.8 . . ?
O1 C16 C17 115.40(12) . . ?
O1 C16 C21 124.82(13) . . ?
C21 C16 C17 119.68(13) . . ?
C18 C17 C16 109.25(13) . . ?
C18 C17 C19 108.51(14) . . ?
C18 C17 C20 109.87(15) . . ?
C19 C17 C16 113.20(13) . . ?
C20 C17 C16 106.25(13) . . ?
C20 C17 C19 109.73(14) . . ?
C17 C18 H18A 109.5 . . ?
C17 C18 H18B 109.5 . . ?
C17 C18 H18C 109.5 . . ?
H18A C18 H18B 109.5 . . ?
H18A C18 H18C 109.5 . . ?
H18B C18 H18C 109.5 . . ?
C17 C19 H19A 109.5 . . ?
C17 C19 H19B 109.5 . . ?
C17 C19 H19C 109.5 . . ?
H19A C19 H19B 109.5 . . ?
H19A C19 H19C 109.5 . . ?
H19B C19 H19C 109.5 . . ?
C17 C20 H20A 109.5 . . ?
C17 C20 H20B 109.5 . . ?
C17 C20 H20C 109.5 . . ?
H20A C20 H20B 109.5 . . ?
H20A C20 H20C 109.5 . . ?
H20B C20 H20C 109.5 . . ?
C16 C21 H21 117.0 . . ?
C22 C21 C16 125.90(14) . . ?
C22 C21 H21 117.0 . . ?
O2 C22 C21 125.03(13) . . ?
O2 C22 C23 114.25(12) . . ?
C21 C22 C23 120.71(12) . . ?
C24 C23 C22 108.49(12) . . ?
C24 C23 C26 108.93(14) . . ?
C25 C23 C22 113.62(12) . . ?
C25 C23 C24 109.43(13) . . ?
C25 C23 C26 108.59(13) . . ?
C26 C23 C22 107.70(12) . . ?
C23 C24 H24A 109.5 . . ?
C23 C24 H24B 109.5 . . ?
C23 C24 H24C 109.5 . . ?
H24A C24 H24B 109.5 . . ?
H24A C24 H24C 109.5 . . ?
H24B C24 H24C 109.5 . . ?
C23 C25 H25A 109.5 . . ?
C23 C25 H25B 109.5 . . ?
C23 C25 H25C 109.5 . . ?
H25A C25 H25B 109.5 . . ?
H25A C25 H25C 109.5 . . ?
H25B C25 H25C 109.5 . . ?
C23 C26 H26A 109.5 . . ?
C23 C26 H26B 109.5 . . ?
C23 C26 H26C 109.5 . . ?
H26A C26 H26B 109.5 . . ?
H26A C26 H26C 109.5 . . ?
H26B C26 H26C 109.5 . . ?
O4 Cl1 O3 108.48(7) . . ?
O4 Cl1 O5 110.25(8) . . ?
O5 Cl1 O3 108.94(7) . . ?
O6 Cl1 O3 108.66(7) . . ?
O6 Cl1 O4 110.59(8) . . ?
O6 Cl1 O5 109.87(8) . . ?

loop_
_geom_bond_atom_site_label_1
_geom_bond_atom_site_label_2
_geom_bond_distance
_geom_bond_site_symmetry_2
_geom_bond_publ_flag
Ni1 O1 2.0023(10) . ?
Ni1 O2 1.9772(10) . ?
Ni1 O7 2.1416(11) . ?
Ni1 N1 1.9982(12) . ?
Ni1 N2 2.0966(12) . ?
Ni1 N3 2.1012(12) . ?
O1 C16 1.2626(17) . ?
O2 C22 1.2752(16) . ?
O7 H7A 0.80(2) . ?
O7 H7B 0.77(2) . ?
N1 C1 1.3443(18) . ?
N1 C5 1.3379(18) . ?
N2 C6 1.3540(18) . ?
N2 C10 1.3407(18) . ?
N3 C11 1.3522(18) . ?
N3 C15 1.3391(18) . ?
C1 C2 1.3913(19) . ?
C1 C11 1.4843(19) . ?
C2 H2 0.9300 . ?
C2 C3 1.390(2) . ?
C3 H3 0.9300 . ?
C3 C4 1.387(2) . ?
C4 H4 0.9300 . ?
C4 C5 1.3919(19) . ?
C5 C6 1.488(2) . ?
C6 C7 1.390(2) . ?
C7 H7 0.9300 . ?
C7 C8 1.388(2) . ?
C8 H8 0.9300 . ?
C8 C9 1.384(2) . ?
C9 H9 0.9300 . ?
C9 C10 1.387(2) . ?
C10 H10 0.9300 . ?
C11 C12 1.387(2) . ?
C12 H12 0.9300 . ?
C12 C13 1.387(2) . ?
C13 H13 0.9300 . ?
C13 C14 1.382(2) . ?
C14 H14 0.9300 . ?
C14 C15 1.385(2) . ?
C15 H15 0.9300 . ?
C16 C17 1.538(2) . ?
C16 C21 1.409(2) . ?
C17 C18 1.530(2) . ?
C17 C19 1.534(2) . ?
C17 C20 1.534(2) . ?
C18 H18A 0.9600 . ?
C18 H18B 0.9600 . ?
C18 H18C 0.9600 . ?
C19 H19A 0.9600 . ?
C19 H19B 0.9600 . ?
C19 H19C 0.9600 . ?
C20 H20A 0.9600 . ?
C20 H20B 0.9600 . ?
C20 H20C 0.9600 . ?
C21 H21 0.9300 . ?
C21 C22 1.393(2) . ?
C22 C23 1.5421(19) . ?
C23 C24 1.532(2) . ?
C23 C25 1.526(2) . ?
C23 C26 1.532(2) . ?
C24 H24A 0.9600 . ?
C24 H24B 0.9600 . ?
C24 H24C 0.9600 . ?
C25 H25A 0.9600 . ?
C25 H25B 0.9600 . ?
C25 H25C 0.9600 . ?
C26 H26A 0.9600 . ?
C26 H26B 0.9600 . ?
C26 H26C 0.9600 . ?
Cl1 O3 1.4628(11) . ?
Cl1 O4 1.4313(12) . ?
Cl1 O5 1.4364(12) . ?
Cl1 O6 1.4276(12) . ?

loop_
_geom_hbond_atom_site_label_D
_geom_hbond_atom_site_label_H
_geom_hbond_atom_site_label_A
_geom_hbond_distance_DH
_geom_hbond_distance_HA
_geom_hbond_distance_DA
_geom_hbond_angle_DHA
_geom_hbond_site_symmetry_A
_geom_hbond_publ_flag
O7 H7A O3 0.80(2) 2.12(2) 2.8747(15) 156.2(18) 2_666 yes
O7 H7B Cl1 0.77(2) 2.94(2) 3.6689(12) 157.4(18) . yes
O7 H7B O3 0.77(2) 2.10(2) 2.8619(16) 168.6(19) . yes
C2 H2 O5 0.93 2.54 3.4531(19) 168.8 2_656 yes
C4 H4 O7 0.93 2.63 3.4632(18) 149.8 2_766 yes
C9 H9 O6 0.93 2.53 3.2236(19) 131.2 1_665 yes
C10 H10 O5 0.93 2.53 3.2549(19) 135.0 2_666 yes
C12 H12 O5 0.93 2.52 3.4339(19) 168.5 2_656 yes

loop_
_geom_torsion_atom_site_label_1
_geom_torsion_atom_site_label_2
_geom_torsion_atom_site_label_3
_geom_torsion_atom_site_label_4
_geom_torsion
_geom_torsion_site_symmetry_1
_geom_torsion_site_symmetry_2
_geom_torsion_site_symmetry_3
_geom_torsion_site_symmetry_4
_geom_torsion_publ_flag
Ni1 O1 C16 C17 174.00(10) . . . . ?
Ni1 O1 C16 C21 -2.4(2) . . . . ?
Ni1 O2 C22 C21 12.2(2) . . . . ?
Ni1 O2 C22 C23 -166.81(9) . . . . ?
Ni1 N1 C1 C2 -176.17(11) . . . . ?
Ni1 N1 C1 C11 2.77(16) . . . . ?
Ni1 N1 C5 C4 176.44(11) . . . . ?
Ni1 N1 C5 C6 -3.26(16) . . . . ?
Ni1 N2 C6 C5 0.16(15) . . . . ?
Ni1 N2 C6 C7 179.55(11) . . . . ?
Ni1 N2 C10 C9 -179.05(11) . . . . ?
Ni1 N3 C11 C1 -3.94(15) . . . . ?
Ni1 N3 C11 C12 175.20(11) . . . . ?
Ni1 N3 C15 C14 -174.04(12) . . . . ?
O1 C16 C17 C18 28.60(19) . . . . ?
O1 C16 C17 C19 149.63(14) . . . . ?
O1 C16 C17 C20 -89.87(16) . . . . ?
O1 C16 C21 C22 -2.7(3) . . . . ?
O2 C22 C23 C24 -57.32(17) . . . . ?
O2 C22 C23 C25 -179.25(13) . . . . ?
O2 C22 C23 C26 60.43(16) . . . . ?
N1 C1 C2 C3 0.2(2) . . . . ?
N1 C1 C11 N3 0.95(18) . . . . ?
N1 C1 C11 C12 -178.16(13) . . . . ?
N1 C5 C6 N2 1.91(18) . . . . ?
N1 C5 C6 C7 -177.47(13) . . . . ?
N2 C6 C7 C8 -0.6(2) . . . . ?
N3 C11 C12 C13 -0.5(2) . . . . ?
C1 N1 C5 C4 0.6(2) . . . . ?
C1 N1 C5 C6 -179.09(12) . . . . ?
C1 C2 C3 C4 -0.3(2) . . . . ?
C1 C11 C12 C13 178.56(13) . . . . ?
C2 C1 C11 N3 179.83(14) . . . . ?
C2 C1 C11 C12 0.7(2) . . . . ?
C2 C3 C4 C5 0.5(2) . . . . ?
C3 C4 C5 N1 -0.7(2) . . . . ?
C3 C4 C5 C6 178.95(14) . . . . ?
C4 C5 C6 N2 -177.77(14) . . . . ?
C4 C5 C6 C7 2.8(2) . . . . ?
C5 N1 C1 C2 -0.3(2) . . . . ?
C5 N1 C1 C11 178.60(12) . . . . ?
C5 C6 C7 C8 178.72(13) . . . . ?
C6 N2 C10 C9 0.2(2) . . . . ?
C6 C7 C8 C9 0.6(2) . . . . ?
C7 C8 C9 C10 -0.2(2) . . . . ?
C8 C9 C10 N2 -0.2(2) . . . . ?
C10 N2 C6 C5 -179.18(12) . . . . ?
C10 N2 C6 C7 0.2(2) . . . . ?
C11 N3 C15 C14 0.5(2) . . . . ?
C11 C1 C2 C3 -178.64(14) . . . . ?
C11 C12 C13 C14 0.5(2) . . . . ?
C12 C13 C14 C15 0.0(2) . . . . ?
C13 C14 C15 N3 -0.5(2) . . . . ?
C15 N3 C11 C1 -179.15(13) . . . . ?
C15 N3 C11 C12 0.0(2) . . . . ?
C16 C21 C22 O2 -2.7(3) . . . . ?
C16 C21 C22 C23 176.32(14) . . . . ?
C17 C16 C21 C22 -178.92(15) . . . . ?
C21 C16 C17 C18 -154.85(15) . . . . ?
C21 C16 C17 C19 -33.8(2) . . . . ?
C21 C16 C17 C20 86.68(17) . . . . ?
C21 C22 C23 C24 123.58(16) . . . . ?
C21 C22 C23 C25 1.6(2) . . . . ?
C21 C22 C23 C26 -118.67(16) . . . . ?

loop_
_exptl_oxdiff_crystal_face_indexfrac_h
_exptl_oxdiff_crystal_face_indexfrac_k
_exptl_oxdiff_crystal_face_indexfrac_l
_exptl_oxdiff_crystal_face_x
_exptl_oxdiff_crystal_face_y
_exptl_oxdiff_crystal_face_z
-0.2317 -14.8035 5.1245 -0.9141 -0.0961 -0.3939
-6.9151 -7.1446 -4.2754 -0.4448 -0.0467 -0.8944
-9.6795 0.0826 -9.6316 0.0000 0.0000 -1.0000
-9.0731 12.6871 -13.5891 0.7785 0.0818 -0.6222
3.3411 12.2015 -1.0990 0.7551 0.0794 0.6508
8.5029 3.6866 7.1012 0.2321 0.0244 0.9724
6.8654 -0.2234 13.9403 -0.0888 0.2733 0.9578
-5.8676 -0.5076 18.2101 -0.3004 0.9245 0.2346
-12.5796 -0.1817 -0.0520 -0.1557 0.4792 -0.8638
-2.0760 0.3850 -17.9035 0.1978 -0.6089 -0.7682
2.5259 0.4778 -19.0237 0.2690 -0.8280 -0.4921
12.6215 0.3342 -6.5000 0.2381 -0.7327 0.6376
1.6577 -7.2624 19.8535 -0.6213 0.5594 0.5487
1.1867 8.2409 -19.5415 0.7073 -0.6368 -0.3070
3.7537 -12.3878 17.4983 -0.8665 0.2815 0.4122
3.8353 12.5585 -10.2092 0.8830 -0.2869 0.3714
10.4916 -12.9921 10.9906 -0.7507 -0.2439 0.6139
-0.1300 -13.9465 0.4661 -0.8115 -0.2637 -0.5215
12.9737 -10.8509 -1.7307 -0.4565 -0.7907 0.4079
0.1453 -8.3193 -11.1941 -0.3536 -0.6124 -0.7071
-4.8958 -3.8365 18.9721 -0.4897 0.8482 0.2017
11.2859 0.0300 5.7810 0.0681 -0.2095 0.9754
-6.3674 2.7825 16.7922 -0.1005 0.9563 0.2747
-9.5642 13.9391 2.2386 0.6686 0.7425 -0.0408
12.7851 -4.2446 -8.6760 -0.0000 -0.9179 0.3969
6.8534 -4.4053 -15.6719 -0.0000 -0.9648 -0.2631
13.7392 -3.7919 0.2813 -0.0627 -0.5967 0.8000
11.5241 -3.2749 8.7724 -0.1533 -0.1702 0.9734
-0.2929 -1.8120 19.3553 -0.3238 0.7273 0.6051
0.3552 9.8039 8.6728 0.4731 0.5255 0.7071
9.6278 -3.1685 12.3527 -0.2090 0.0444 0.9769
